data_4133942
loop_
_publ_author_name
'Wang, Fei'
'Sen, Sajal'
'Chen, Chuang'
'B\"ahring, Steffen'
'Lei, Chuanhu'
'Duan, Zhiming'
'Zhang, Zhan'
'Sessler, Jonathan L.'
'Jana, Atanu'

_publ_section_title
;
 Self-Assembled Cagelike Receptor That Binds Biologically Relevant
 Dicarboxylic Acids via Proton-Coupled Anion Recognition.
;
_journal_issue 4
_journal_name_full 'Journal of the American Chemical Society'
_journal_page_first 1987
_journal_page_last 1994
_journal_paper_doi 10.1021/jacs.9b11566
_journal_volume 142
_journal_year 2020
_chemical_formula_sum 'C30 H36 N4 O4'
_chemical_formula_weight 516.63
_space_group_crystal_system monoclinic
_space_group_IT_number 14
_space_group_name_Hall '-P 2ybc'
_space_group_name_H-M_alt 'P 1 21/c 1'
_atom_sites_solution_hydrogens geom
_audit_creation_method SHELXL-2018/3
_cell_angle_alpha 90
_cell_angle_beta 98.7550(10)
_cell_angle_gamma 90
_cell_formula_units_Z 4
_cell_length_a 11.0628(2)
_cell_length_b 26.8155(4)
_cell_length_c 9.38040(10)
_cell_measurement_reflns_used 45743
_cell_measurement_temperature 173(2)
_cell_measurement_theta_max 68.250
_cell_measurement_theta_min 4.043
_cell_volume 2750.31(7)
_computing_cell_refinement 'SAINT V8.37A Bruker-AXS, Madison WI'
_computing_data_collection 'Bruker APEX3 Bruker-AXS, Madison WI'
_computing_data_reduction 'SAINT V8.37A Bruker-AXS, Madison WI'
_computing_molecular_graphics
;
Bruker SHELXTL Bruker-AXS, Madison WI and local programs
;
_computing_publication_material 'Bruker SHELXTL Bruker-AXS, Madison WI'
_computing_structure_refinement 'SHELXL-2018/3 (Sheldrick, 2018)'
_computing_structure_solution 'SHELXT 2014/5 (Sheldrick, 2014)'
_diffrn_ambient_temperature 173(2)
_diffrn_measured_fraction_theta_full 0.997
_diffrn_measured_fraction_theta_max 0.997
_diffrn_measurement_device_type 'Bruker D8 Venture with PHOTON 100 detector'
_diffrn_measurement_method '\f and \w scans'
_diffrn_radiation_type CuK\a
_diffrn_radiation_wavelength 1.54178
_diffrn_reflns_av_R_equivalents 0.0258
_diffrn_reflns_av_unetI/netI 0.0123
_diffrn_reflns_Laue_measured_fraction_full 0.997
_diffrn_reflns_Laue_measured_fraction_max 0.997
_diffrn_reflns_limit_h_max 13
_diffrn_reflns_limit_h_min -13
_diffrn_reflns_limit_k_max 31
_diffrn_reflns_limit_k_min -31
_diffrn_reflns_limit_l_max 11
_diffrn_reflns_limit_l_min -11
_diffrn_reflns_number 45743
_diffrn_reflns_point_group_measured_fraction_full 0.997
_diffrn_reflns_point_group_measured_fraction_max 0.997
_diffrn_reflns_theta_full 66.578
_diffrn_reflns_theta_max 66.578
_diffrn_reflns_theta_min 4.043
_diffrn_source 'Microfocus Source'
_exptl_absorpt_coefficient_mu 0.673
_exptl_absorpt_correction_T_max 0.906
_exptl_absorpt_correction_T_min 0.877
_exptl_absorpt_correction_type multi-scan
_exptl_absorpt_process_details
;
SADABS-2014/5 - Bruker AXS, Madison WI' for PHOTON 100
;
_exptl_crystal_colour yellow
_exptl_crystal_density_diffrn 1.248
_exptl_crystal_density_method 'not measured'
_exptl_crystal_description block
_exptl_crystal_F_000 1104
_exptl_crystal_size_max 0.200
_exptl_crystal_size_mid 0.180
_exptl_crystal_size_min 0.150
_refine_diff_density_max 1.301
_refine_diff_density_min -0.485
_refine_diff_density_rms 0.054
_refine_ls_extinction_method none
_refine_ls_goodness_of_fit_ref 1.028
_refine_ls_hydrogen_treatment constr
_refine_ls_matrix_type full
_refine_ls_number_parameters 349
_refine_ls_number_reflns 4831
_refine_ls_number_restraints 0
_refine_ls_restrained_S_all 1.028
_refine_ls_R_factor_all 0.0650
_refine_ls_R_factor_gt 0.0619
_refine_ls_shift/su_max 0.000
_refine_ls_shift/su_mean 0.000
_refine_ls_structure_factor_coef Fsqd
_refine_ls_weighting_details 'w=1/[\s^2^(Fo^2^)+(0.0835P)^2^+2.8744P] where P=(Fo^2^+2Fc^2^)/3'
_refine_ls_weighting_scheme calc
_refine_ls_wR_factor_gt 0.1635
_refine_ls_wR_factor_ref 0.1664
_reflns_Friedel_coverage 0.000
_reflns_number_gt 4496
_reflns_number_total 4831
_reflns_threshold_expression 'I > 2\s(I)'
_cod_data_source_file ja9b11566_si_002.cif
_cod_data_source_block Compound_3
_cod_depositor_comments 'Adding full bibliography for 4133937--4133942.cif.'
_cod_original_sg_symbol_H-M 'P 21/c'
_cod_database_code 4133942
_shelx_shelxl_version_number 2018/3
_shelx_space_group_comment
;
The symmetry employed for this shelxl refinement is uniquely defined
by the following loop, which should always be used as a source of
symmetry information in preference to the above space-group names.
They are only intended as comments.
;
_shelx_estimated_absorpt_t_min 0.877
_shelx_estimated_absorpt_t_max 0.906

loop_
_space_group_symop_operation_xyz
'x, y, z'
'-x, y+1/2, -z+1/2'
'-x, -y, -z'
'x, -y-1/2, z-1/2'

loop_
_atom_site_label
_atom_site_type_symbol
_atom_site_fract_x
_atom_site_fract_y
_atom_site_fract_z
_atom_site_U_iso_or_equiv
_atom_site_adp_type
_atom_site_occupancy
_atom_site_site_symmetry_order
_atom_site_calc_flag
_atom_site_refinement_flags_posn
_atom_site_refinement_flags_adp
O1 O 0.17871(14) 0.70419(6) 0.9915(2) 0.0411(4) Uani 1 1 d . .
O2 O 0.09292(13) 0.63054(5) 0.91959(17) 0.0327(4) Uani 1 1 d . .
O3 O 1.35344(14) 0.70739(6) 0.3971(2) 0.0439(4) Uani 1 1 d . .
O4 O 1.35667(14) 0.63153(6) 0.29582(19) 0.0395(4) Uani 1 1 d . .
N1 N 0.37719(15) 0.68315(6) 0.8553(2) 0.0300(4) Uani 1 1 d . .
H1 H 0.378882 0.713374 0.892140 0.036 Uiso 1 1 calc R U
N2 N 0.65901(15) 0.66956(6) 0.70342(19) 0.0295(4) Uani 1 1 d . .
N3 N 0.84514(15) 0.66985(6) 0.62229(18) 0.0272(4) Uani 1 1 d . .
N4 N 1.13606(15) 0.68476(6) 0.49323(19) 0.0278(4) Uani 1 1 d . .
H4 H 1.159370 0.715850 0.510208 0.033 Uiso 1 1 calc R U
C1 C 0.28463(18) 0.64953(8) 0.8572(2) 0.0283(4) Uani 1 1 d . .
C2 C 0.31466(19) 0.60610(8) 0.7898(2) 0.0309(5) Uani 1 1 d . .
C3 C 0.4289(2) 0.61465(8) 0.7445(3) 0.0361(5) Uani 1 1 d . .
C4 C 0.46648(19) 0.66298(8) 0.7880(2) 0.0305(5) Uani 1 1 d . .
C5 C 0.57944(19) 0.69046(7) 0.7772(2) 0.0293(5) Uani 1 1 d . .
C6 C 0.6012(2) 0.73744(8) 0.8479(3) 0.0344(5) Uani 1 1 d . .
H6 H 0.543332 0.750863 0.902567 0.041 Uiso 1 1 calc R U
C7 C 0.70563(19) 0.76278(8) 0.8361(2) 0.0329(5) Uani 1 1 d . .
H7 H 0.720153 0.794573 0.880005 0.039 Uiso 1 1 calc R U
C8 C 0.76548(18) 0.69410(7) 0.6955(2) 0.0259(4) Uani 1 1 d . .
C9 C 0.79213(18) 0.74162(7) 0.7584(2) 0.0270(4) Uani 1 1 d . .
C10 C 0.90477(19) 0.76392(8) 0.7421(2) 0.0305(5) Uani 1 1 d . .
H10 H 0.924585 0.796178 0.780559 0.037 Uiso 1 1 calc R U
C11 C 0.98494(19) 0.73911(7) 0.6710(2) 0.0298(5) Uani 1 1 d . .
H11 H 1.061846 0.753401 0.661371 0.036 Uiso 1 1 calc R U
C12 C 0.95139(18) 0.69130(7) 0.6115(2) 0.0259(4) Uani 1 1 d . .
C13 C 1.03406(17) 0.66352(7) 0.5335(2) 0.0261(4) Uani 1 1 d . .
C14 C 1.02985(18) 0.61380(8) 0.4885(2) 0.0299(5) Uani 1 1 d . .
C15 C 1.1341(2) 0.60536(8) 0.4212(3) 0.0345(5) Uani 1 1 d . .
C16 C 1.19612(19) 0.65048(8) 0.4228(2) 0.0310(5) Uani 1 1 d . .
C17 C 0.18214(18) 0.66461(7) 0.9288(2) 0.0301(5) Uani 1 1 d . .
C18 C -0.01055(19) 0.64374(8) 0.9907(3) 0.0340(5) Uani 1 1 d . .
H18A H -0.043060 0.676811 0.957259 0.041 Uiso 1 1 calc R U
H18B H 0.014884 0.645159 1.096509 0.041 Uiso 1 1 calc R U
C19 C -0.1066(2) 0.60430(10) 0.9530(3) 0.0418(6) Uani 1 1 d . .
H19A H -0.134331 0.604538 0.848691 0.063 Uiso 1 1 calc R U
H19B H -0.176053 0.611109 1.003645 0.063 Uiso 1 1 calc R U
H19C H -0.072043 0.571547 0.982102 0.063 Uiso 1 1 calc R U
C20 C 0.2438(2) 0.55806(8) 0.7747(3) 0.0372(5) Uani 1 1 d . .
H20A H 0.260608 0.540491 0.686995 0.045 Uiso 1 1 calc R U
H20B H 0.155278 0.565761 0.761780 0.045 Uiso 1 1 calc R U
C21 C 0.2749(3) 0.52374(9) 0.9034(3) 0.0493(6) Uani 1 1 d . .
H21A H 0.361921 0.515125 0.915260 0.074 Uiso 1 1 calc R U
H21B H 0.225760 0.493260 0.887711 0.074 Uiso 1 1 calc R U
H21C H 0.257045 0.540626 0.990497 0.074 Uiso 1 1 calc R U
C22 C 0.4944(2) 0.57833(10) 0.6614(4) 0.0557(8) Uani 1 1 d . .
H22A H 0.433837 0.555116 0.608709 0.067 Uiso 1 1 calc R U
H22B H 0.533067 0.596895 0.588975 0.067 Uiso 1 1 calc R U
C23 C 0.5877(3) 0.54955(13) 0.7513(4) 0.0708(9) Uani 1 1 d . .
H23A H 0.650277 0.572123 0.800382 0.106 Uiso 1 1 calc R U
H23B H 0.625528 0.526146 0.691065 0.106 Uiso 1 1 calc R U
H23C H 0.550281 0.530948 0.823244 0.106 Uiso 1 1 calc R U
C24 C 0.93557(19) 0.57540(8) 0.5105(3) 0.0366(5) Uani 1 1 d . .
H24A H 0.912845 0.579769 0.607779 0.044 Uiso 1 1 calc R U
H24B H 0.971903 0.541788 0.506395 0.044 Uiso 1 1 calc R U
C25 C 0.8200(2) 0.57847(10) 0.3984(3) 0.0475(6) Uani 1 1 d . .
H25A H 0.779070 0.610432 0.408084 0.071 Uiso 1 1 calc R U
H25B H 0.764723 0.551112 0.413877 0.071 Uiso 1 1 calc R U
H25C H 0.842155 0.575838 0.301429 0.071 Uiso 1 1 calc R U
C26 C 1.1750(2) 0.55522(9) 0.3732(3) 0.0412(6) Uani 1 1 d . .
H26A H 1.263401 0.556801 0.366636 0.049 Uiso 1 1 calc R U
H26B H 1.163674 0.529989 0.447125 0.049 Uiso 1 1 calc R U
C27 C 1.1069(3) 0.53884(12) 0.2308(3) 0.0593(8) Uani 1 1 d . .
H27A H 1.019495 0.536352 0.237056 0.089 Uiso 1 1 calc R U
H27B H 1.137419 0.506215 0.205404 0.089 Uiso 1 1 calc R U
H27C H 1.119198 0.563238 0.156504 0.089 Uiso 1 1 calc R U
C28 C 1.30841(19) 0.66648(8) 0.3722(3) 0.0332(5) Uani 1 1 d . .
C29 C 1.4726(2) 0.64455(10) 0.2513(3) 0.0436(6) Uani 1 1 d . .
H29A H 1.534047 0.652252 0.336690 0.052 Uiso 1 1 calc R U
H29B H 1.462800 0.674257 0.187936 0.052 Uiso 1 1 calc R U
C30 C 1.5135(2) 0.60083(11) 0.1718(3) 0.0555(7) Uani 1 1 d . .
H30A H 1.520611 0.571438 0.234559 0.083 Uiso 1 1 calc R U
H30B H 1.593076 0.608143 0.142869 0.083 Uiso 1 1 calc R U
H30C H 1.453408 0.594270 0.085711 0.083 Uiso 1 1 calc R U

loop_
_atom_site_aniso_label
_atom_site_aniso_U_11
_atom_site_aniso_U_22
_atom_site_aniso_U_33
_atom_site_aniso_U_23
_atom_site_aniso_U_13
_atom_site_aniso_U_12
O1 0.0351(8) 0.0248(8) 0.0689(11) -0.0048(7) 0.0260(8) -0.0013(6)
O2 0.0241(7) 0.0285(8) 0.0483(9) 0.0000(6) 0.0142(6) -0.0027(6)
O3 0.0349(8) 0.0258(8) 0.0774(12) -0.0069(8) 0.0291(8) -0.0049(7)
O4 0.0292(8) 0.0309(8) 0.0632(11) -0.0102(7) 0.0231(7) -0.0025(6)
N1 0.0264(9) 0.0208(8) 0.0456(10) -0.0028(7) 0.0140(8) -0.0003(7)
N2 0.0256(9) 0.0246(9) 0.0410(10) -0.0020(7) 0.0141(7) -0.0016(7)
N3 0.0250(9) 0.0237(8) 0.0352(9) -0.0008(7) 0.0117(7) 0.0001(7)
N4 0.0241(8) 0.0195(8) 0.0420(10) -0.0011(7) 0.0118(7) -0.0004(6)
C1 0.0236(10) 0.0244(10) 0.0385(11) 0.0026(8) 0.0097(8) -0.0005(8)
C2 0.0288(10) 0.0282(11) 0.0371(11) -0.0030(8) 0.0093(9) -0.0023(8)
C3 0.0336(11) 0.0309(11) 0.0469(13) -0.0076(10) 0.0162(10) -0.0047(9)
C4 0.0259(10) 0.0276(10) 0.0407(11) -0.0019(9) 0.0141(9) -0.0001(8)
C5 0.0264(10) 0.0250(10) 0.0383(11) 0.0001(8) 0.0108(8) 0.0009(8)
C6 0.0295(11) 0.0311(11) 0.0461(12) -0.0073(9) 0.0174(9) -0.0001(9)
C7 0.0303(11) 0.0272(11) 0.0429(12) -0.0078(9) 0.0115(9) -0.0008(8)
C8 0.0237(10) 0.0237(10) 0.0316(10) 0.0016(8) 0.0077(8) 0.0017(8)
C9 0.0266(10) 0.0248(10) 0.0307(10) 0.0000(8) 0.0078(8) 0.0004(8)
C10 0.0300(11) 0.0259(10) 0.0369(11) -0.0047(8) 0.0097(9) -0.0042(8)
C11 0.0259(10) 0.0283(11) 0.0370(11) -0.0016(8) 0.0109(8) -0.0045(8)
C12 0.0240(10) 0.0242(10) 0.0304(10) 0.0037(8) 0.0074(8) 0.0017(8)
C13 0.0217(9) 0.0241(10) 0.0338(10) 0.0026(8) 0.0083(8) 0.0005(8)
C14 0.0254(10) 0.0223(10) 0.0436(12) 0.0025(8) 0.0105(9) 0.0011(8)
C15 0.0279(11) 0.0250(11) 0.0535(13) -0.0012(9) 0.0157(10) 0.0005(8)
C16 0.0250(10) 0.0235(10) 0.0470(12) -0.0009(9) 0.0141(9) 0.0021(8)
C17 0.0253(10) 0.0236(10) 0.0428(12) 0.0059(9) 0.0103(9) 0.0006(8)
C18 0.0242(10) 0.0350(11) 0.0456(12) 0.0060(9) 0.0141(9) 0.0016(9)
C19 0.0296(11) 0.0505(14) 0.0460(13) 0.0088(11) 0.0081(10) -0.0091(10)
C20 0.0352(12) 0.0325(12) 0.0465(13) -0.0101(10) 0.0143(10) -0.0093(9)
C21 0.0586(16) 0.0346(13) 0.0580(16) -0.0020(11) 0.0197(13) -0.0135(11)
C22 0.0446(14) 0.0418(14) 0.087(2) -0.0247(14) 0.0319(14) -0.0102(12)
C23 0.064(2) 0.0611(19) 0.089(2) -0.0072(17) 0.0191(18) 0.0028(16)
C24 0.0304(11) 0.0205(10) 0.0631(15) -0.0011(10) 0.0204(10) -0.0013(8)
C25 0.0356(12) 0.0392(13) 0.0701(17) -0.0176(12) 0.0163(12) -0.0102(10)
C26 0.0372(12) 0.0312(12) 0.0577(15) -0.0014(10) 0.0151(11) 0.0000(10)
C27 0.0677(19) 0.0601(18) 0.0510(16) 0.0003(13) 0.0124(14) 0.0196(15)
C28 0.0276(10) 0.0247(11) 0.0501(13) -0.0010(9) 0.0150(9) 0.0029(8)
C29 0.0303(12) 0.0434(14) 0.0626(15) -0.0087(12) 0.0249(11) -0.0034(10)
C30 0.0361(13) 0.0643(18) 0.0697(18) -0.0259(15) 0.0196(13) 0.0011(12)

loop_
_atom_type_symbol
_atom_type_description
_atom_type_scat_dispersion_real
_atom_type_scat_dispersion_imag
_atom_type_scat_source
C C 0.0181 0.0091 'International Tables Vol C Tables 4.2.6.8 and 6.1.1.4'
H H 0.0000 0.0000 'International Tables Vol C Tables 4.2.6.8 and 6.1.1.4'
N N 0.0311 0.0180 'International Tables Vol C Tables 4.2.6.8 and 6.1.1.4'
O O 0.0492 0.0322 'International Tables Vol C Tables 4.2.6.8 and 6.1.1.4'

loop_
_geom_angle_atom_site_label_1
_geom_angle_atom_site_label_2
_geom_angle_atom_site_label_3
_geom_angle
C17 O2 C18 115.39(16)
C28 O4 C29 115.31(17)
C4 N1 C1 109.96(17)
C4 N1 H1 125.0
C1 N1 H1 125.0
C5 N2 C8 118.25(18)
C12 N3 C8 118.71(17)
C16 N4 C13 109.67(16)
C16 N4 H4 125.2
C13 N4 H4 125.2
N1 C1 C2 108.41(17)
N1 C1 C17 117.31(18)
C2 C1 C17 134.25(19)
C1 C2 C3 106.72(18)
C1 C2 C20 127.13(19)
C3 C2 C20 126.06(19)
C4 C3 C2 107.57(19)
C4 C3 C22 127.2(2)
C2 C3 C22 125.2(2)
N1 C4 C3 107.33(18)
N1 C4 C5 121.18(18)
C3 C4 C5 131.43(19)
N2 C5 C6 122.55(19)
N2 C5 C4 117.67(18)
C6 C5 C4 119.76(18)
C7 C6 C5 119.26(19)
C7 C6 H6 120.4
C5 C6 H6 120.4
C6 C7 C9 119.60(19)
C6 C7 H7 120.2
C9 C7 H7 120.2
N2 C8 N3 115.35(17)
N2 C8 C9 122.66(18)
N3 C8 C9 121.99(18)
C7 C9 C10 124.49(19)
C7 C9 C8 117.61(18)
C10 C9 C8 117.88(18)
C11 C10 C9 119.84(19)
C11 C10 H10 120.1
C9 C10 H10 120.1
C10 C11 C12 118.78(18)
C10 C11 H11 120.6
C12 C11 H11 120.6
N3 C12 C11 122.77(18)
N3 C12 C13 116.56(18)
C11 C12 C13 120.67(18)
N4 C13 C14 107.76(17)
N4 C13 C12 122.16(17)
C14 C13 C12 130.08(18)
C13 C14 C15 107.19(18)
C13 C14 C24 127.21(18)
C15 C14 C24 125.57(19)
C16 C15 C14 106.88(18)
C16 C15 C26 127.51(19)
C14 C15 C26 125.28(19)
N4 C16 C15 108.44(18)
N4 C16 C28 117.47(18)
C15 C16 C28 134.04(19)
O1 C17 O2 123.33(19)
O1 C17 C1 123.21(19)
O2 C17 C1 113.45(18)
O2 C18 C19 107.37(18)
O2 C18 H18A 110.2
C19 C18 H18A 110.2
O2 C18 H18B 110.2
C19 C18 H18B 110.2
H18A C18 H18B 108.5
C18 C19 H19A 109.5
C18 C19 H19B 109.5
H19A C19 H19B 109.5
C18 C19 H19C 109.5
H19A C19 H19C 109.5
H19B C19 H19C 109.5
C2 C20 C21 113.2(2)
C2 C20 H20A 108.9
C21 C20 H20A 108.9
C2 C20 H20B 108.9
C21 C20 H20B 108.9
H20A C20 H20B 107.8
C20 C21 H21A 109.5
C20 C21 H21B 109.5
H21A C21 H21B 109.5
C20 C21 H21C 109.5
H21A C21 H21C 109.5
H21B C21 H21C 109.5
C23 C22 C3 113.6(3)
C23 C22 H22A 108.9
C3 C22 H22A 108.9
C23 C22 H22B 108.9
C3 C22 H22B 108.9
H22A C22 H22B 107.7
C22 C23 H23A 109.5
C22 C23 H23B 109.5
H23A C23 H23B 109.5
C22 C23 H23C 109.5
H23A C23 H23C 109.5
H23B C23 H23C 109.5
C14 C24 C25 113.2(2)
C14 C24 H24A 108.9
C25 C24 H24A 108.9
C14 C24 H24B 108.9
C25 C24 H24B 108.9
H24A C24 H24B 107.7
C24 C25 H25A 109.5
C24 C25 H25B 109.5
H25A C25 H25B 109.5
C24 C25 H25C 109.5
H25A C25 H25C 109.5
H25B C25 H25C 109.5
C27 C26 C15 113.2(2)
C27 C26 H26A 108.9
C15 C26 H26A 108.9
C27 C26 H26B 108.9
C15 C26 H26B 108.9
H26A C26 H26B 107.7
C26 C27 H27A 109.5
C26 C27 H27B 109.5
H27A C27 H27B 109.5
C26 C27 H27C 109.5
H27A C27 H27C 109.5
H27B C27 H27C 109.5
O3 C28 O4 123.41(19)
O3 C28 C16 123.22(19)
O4 C28 C16 113.37(18)
O4 C29 C30 107.6(2)
O4 C29 H29A 110.2
C30 C29 H29A 110.2
O4 C29 H29B 110.2
C30 C29 H29B 110.2
H29A C29 H29B 108.5
C29 C30 H30A 109.5
C29 C30 H30B 109.5
H30A C30 H30B 109.5
C29 C30 H30C 109.5
H30A C30 H30C 109.5
H30B C30 H30C 109.5

loop_
_geom_bond_atom_site_label_1
_geom_bond_atom_site_label_2
_geom_bond_distance
O1 C17 1.217(3)
O2 C17 1.338(2)
O2 C18 1.454(2)
O3 C28 1.213(3)
O4 C28 1.339(3)
O4 C29 1.451(3)
N1 C4 1.363(3)
N1 C1 1.367(3)
N1 H1 0.8800
N2 C5 1.324(3)
N2 C8 1.361(3)
N3 C12 1.326(3)
N3 C8 1.362(3)
N4 C16 1.362(3)
N4 C13 1.367(3)
N4 H4 0.8800
C1 C2 1.389(3)
C1 C17 1.460(3)
C2 C3 1.412(3)
C2 C20 1.504(3)
C3 C4 1.403(3)
C3 C22 1.502(3)
C4 C5 1.468(3)
C5 C6 1.427(3)
C6 C7 1.359(3)
C6 H6 0.9500
C7 C9 1.408(3)
C7 H7 0.9500
C8 C9 1.416(3)
C9 C10 1.411(3)
C10 C11 1.361(3)
C10 H10 0.9500
C11 C12 1.425(3)
C11 H11 0.9500
C12 C13 1.460(3)
C13 C14 1.397(3)
C14 C15 1.415(3)
C14 C24 1.502(3)
C15 C16 1.390(3)
C15 C26 1.509(3)
C16 C28 1.461(3)
C18 C19 1.503(3)
C18 H18A 0.9900
C18 H18B 0.9900
C19 H19A 0.9800
C19 H19B 0.9800
C19 H19C 0.9800
C20 C21 1.515(4)
C20 H20A 0.9900
C20 H20B 0.9900
C21 H21A 0.9800
C21 H21B 0.9800
C21 H21C 0.9800
C22 C23 1.452(5)
C22 H22A 0.9900
C22 H22B 0.9900
C23 H23A 0.9800
C23 H23B 0.9800
C23 H23C 0.9800
C24 C25 1.529(4)
C24 H24A 0.9900
C24 H24B 0.9900
C25 H25A 0.9800
C25 H25B 0.9800
C25 H25C 0.9800
C26 C27 1.497(4)
C26 H26A 0.9900
C26 H26B 0.9900
C27 H27A 0.9800
C27 H27B 0.9800
C27 H27C 0.9800
C29 C30 1.496(3)
C29 H29A 0.9900
C29 H29B 0.9900
C30 H30A 0.9800
C30 H30B 0.9800
C30 H30C 0.9800
